data_7014429
loop_
_publ_author_name
'Jiang, Yanfeng'
'Blacque, Olivier'
'Berke, Heinz'

_publ_section_title
;
 Probing the catalytic potential of chloro nitrosyl rhenium(i)
 complexes
;
_journal_issue 11
_journal_name_full 'Dalton Transactions'
_journal_page_first 2578
_journal_paper_doi 10.1039/c0dt00842g
_journal_volume 40
_journal_year 2011
_chemical_formula_moiety 'C44 H45 Cl2 N2 O P2 Re'
_chemical_formula_sum 'C44 H45 Cl2 N2 O P2 Re'
_chemical_formula_weight 936.87
_chemical_name_systematic
;
(Acetonitrile)(dichloro)(nitrosyl)bis[tri(4-methylphenyl)]rhenium(I)
;
_space_group_IT_number 2
_symmetry_cell_setting triclinic
_symmetry_space_group_name_Hall '-P 1'
_symmetry_space_group_name_H-M 'P -1'
_atom_sites_solution_hydrogens geom
_atom_sites_solution_primary direct
_atom_sites_solution_secondary difmap
_audit_creation_method SHELXL-97
_cell_angle_alpha 79.631(3)
_cell_angle_beta 86.029(3)
_cell_angle_gamma 75.399(3)
_cell_formula_units_Z 2
_cell_length_a 10.8035(4)
_cell_length_b 12.5280(5)
_cell_length_c 15.6262(6)
_cell_measurement_reflns_used 16474
_cell_measurement_temperature 183(2)
_cell_measurement_theta_max 32.62
_cell_measurement_theta_min 2.25
_cell_volume 2012.59(14)
_computing_cell_refinement
;
CrysAlisPro, Oxford Diffraction Ltd.,
Version 1.171.32.4
;
_computing_data_collection
;
CrysAlisPro, Oxford Diffraction Ltd.,
Version 1.171.32.4
;
_computing_data_reduction
;
CrysAlisPro, Oxford Diffraction Ltd.,
Version 1.171.32.4
;
_computing_molecular_graphics
; ORTEP-3 for Windows, Version 2.01.
Farrugia, L. J. (1997). J. Appl. Cryst. 30, 565.
;
_computing_publication_material
; WinGX -- An integrated system of Windows programs for the solution,
refinment and analysis of single crystal X-ray diffraction data,
Version 1.80.00.
Farrugia, L. J. (1999). J. Appl. Cryst. 32, 837-838.
SHELXL97. Program for crystal structure refinement.
Sheldrick, G.M. (2008). Acta Cryst. A64, 112-122.
PLATON for Windows, Version 1.12.
Spek, A. L. (2003). J. Appl. Cryst. 36, 7-13.
;
_computing_structure_refinement
; SHELXL97. Program for crystal structure refinement.
Sheldrick, G.M. (2008). Acta Cryst. A64, 112-122.
;
_computing_structure_solution
; SHELXS97. Program for Crystal Structure solution.
Sheldrick, G.M. (2008). Acta Cryst. A64, 112-122.
;
_diffrn_ambient_temperature 183(2)
_diffrn_detector_area_resol_mean 10.4498
_diffrn_measured_fraction_theta_full 0.999
_diffrn_measured_fraction_theta_max 0.999
_diffrn_measurement_device_type
; Oxford Diffraction (2007). Oxford Diffraction Ltd.,
Xcalibur CCD system
;
_diffrn_measurement_method 'omega and phi scans'
_diffrn_radiation_monochromator graphite
_diffrn_radiation_source 'Enhance (Mo) X-ray Source'
_diffrn_radiation_type MoK\a
_diffrn_radiation_wavelength 0.71073
_diffrn_reflns_av_R_equivalents 0.0486
_diffrn_reflns_av_sigmaI/netI 0.0879
_diffrn_reflns_limit_h_max 15
_diffrn_reflns_limit_h_min -15
_diffrn_reflns_limit_k_max 17
_diffrn_reflns_limit_k_min -17
_diffrn_reflns_limit_l_max 22
_diffrn_reflns_limit_l_min -21
_diffrn_reflns_number 35112
_diffrn_reflns_theta_full 30.51
_diffrn_reflns_theta_max 30.51
_diffrn_reflns_theta_min 2.25
_diffrn_standards_decay_% 0
_diffrn_standards_interval_count 50
_diffrn_standards_interval_time 15
_diffrn_standards_number 2
_exptl_absorpt_coefficient_mu 3.268
_exptl_absorpt_correction_T_max 0.654
_exptl_absorpt_correction_T_min 0.369
_exptl_absorpt_correction_type multi-scan
_exptl_absorpt_process_details
;
CrysAlis Software system, Oxford Diffraction Ltd.,
Version 1.171.32.4
Empirical absorption correction using spherical harmonics,
implemented in SCALE3 ABSPACK scaling algorithm.
;
_exptl_crystal_colour orange
_exptl_crystal_density_diffrn 1.546
_exptl_crystal_density_method 'not measured'
_exptl_crystal_description prism
_exptl_crystal_F_000 940
_exptl_crystal_size_max 0.43
_exptl_crystal_size_mid 0.28
_exptl_crystal_size_min 0.13
_refine_diff_density_max 2.826
_refine_diff_density_min -2.012
_refine_diff_density_rms 0.140
_refine_ls_extinction_method none
_refine_ls_goodness_of_fit_ref 0.981
_refine_ls_hydrogen_treatment constr
_refine_ls_matrix_type full
_refine_ls_number_parameters 486
_refine_ls_number_reflns 12287
_refine_ls_number_restraints 0
_refine_ls_restrained_S_all 0.981
_refine_ls_R_factor_all 0.0526
_refine_ls_R_factor_gt 0.0345
_refine_ls_shift/su_max 0.001
_refine_ls_shift/su_mean 0.000
_refine_ls_structure_factor_coef Fsqd
_refine_ls_weighting_details 'w=1/[\s^2^(Fo^2^)+(0.0345P)^2^] where P=(Fo^2^+2Fc^2^)/3'
_refine_ls_weighting_scheme calc
_refine_ls_wR_factor_gt 0.0733
_refine_ls_wR_factor_ref 0.0767
_reflns_number_gt 8670
_reflns_number_total 12287
_reflns_threshold_expression >2sigma(I)
_cod_data_source_file C0DT00842G.TXT
_cod_data_source_block 3c
_cod_database_code 7014429

loop_
_symmetry_equiv_pos_as_xyz
'x, y, z'
'-x, -y, -z'

loop_
_atom_site_label
_atom_site_type_symbol
_atom_site_fract_x
_atom_site_fract_y
_atom_site_fract_z
_atom_site_U_iso_or_equiv
_atom_site_adp_type
_atom_site_occupancy
_atom_site_symmetry_multiplicity
_atom_site_calc_flag
_atom_site_refinement_flags
_atom_site_disorder_assembly
_atom_site_disorder_group
Re1 Re 0.728824(12) 0.906895(12) 0.722675(8) 0.02123(5) Uani 1 1 d . . .
Cl1 Cl 0.68690(9) 0.86598(8) 0.87731(5) 0.0354(2) Uani 1 1 d . A .
Cl21 Cl 0.9486(2) 0.8168(2) 0.71938(16) 0.0218(4) Uani 0.5007(12) 1 d P A 1
N11 N 0.8987(7) 0.8358(7) 0.7248(5) 0.0269(14) Uani 0.5007(12) 1 d P A 1
O11 O 1.0023(6) 0.7972(6) 0.7281(5) 0.0396(15) Uani 0.5007(12) 1 d P A 1
Cl22 Cl 0.5155(2) 1.0141(2) 0.68925(16) 0.0218(4) Uani 0.4993(12) 1 d P A 2
N12 N 0.5595(7) 0.9871(7) 0.7059(5) 0.0269(14) Uani 0.4993(12) 1 d P A 2
O12 O 0.4650(6) 1.0341(7) 0.6931(5) 0.0396(15) Uani 0.4993(12) 1 d P A 2
P1 P 0.78781(8) 1.07558(7) 0.74900(5) 0.01886(17) Uani 1 1 d . A .
P2 P 0.68954(8) 0.72549(7) 0.70560(5) 0.01984(18) Uani 1 1 d . A .
N2 N 0.7482(3) 0.9490(3) 0.58865(18) 0.0273(6) Uani 1 1 d . A .
C1 C 0.7464(3) 0.9772(3) 0.5162(2) 0.0322(8) Uani 1 1 d . . .
C2 C 0.7439(4) 1.0156(4) 0.4231(2) 0.0474(11) Uani 1 1 d . A .
H2A H 0.8020 1.0630 0.4072 0.062 Uiso 1 1 calc R . .
H2B H 0.6588 1.0570 0.4069 0.062 Uiso 1 1 calc R . .
H2C H 0.7691 0.9524 0.3935 0.062 Uiso 1 1 calc R . .
C3 C 0.9465(3) 1.0436(3) 0.7962(2) 0.0218(7) Uani 1 1 d . . .
C4 C 1.0458(3) 1.0886(3) 0.7587(2) 0.0261(7) Uani 1 1 d . A .
H4 H 1.0343 1.1369 0.7057 0.034 Uiso 1 1 calc R . .
C5 C 1.1632(3) 1.0623(3) 0.7995(2) 0.0282(8) Uani 1 1 d . . .
H5 H 1.2291 1.0927 0.7727 0.037 Uiso 1 1 calc R A .
C6 C 1.1835(3) 0.9925(3) 0.8786(2) 0.0260(7) Uani 1 1 d . A .
C7 C 1.0840(3) 0.9458(3) 0.9153(2) 0.0299(8) Uani 1 1 d . . .
H7 H 1.0958 0.8972 0.9683 0.039 Uiso 1 1 calc R A .
C8 C 0.9686(3) 0.9699(3) 0.8750(2) 0.0279(8) Uani 1 1 d . A .
H8 H 0.9043 0.9366 0.9007 0.036 Uiso 1 1 calc R . .
C9 C 1.3088(3) 0.9688(4) 0.9235(2) 0.0379(9) Uani 1 1 d . . .
H9A H 1.3017 1.0188 0.9645 0.049 Uiso 1 1 calc R A .
H9B H 1.3751 0.9797 0.8811 0.049 Uiso 1 1 calc R . .
H9C H 1.3294 0.8929 0.9536 0.049 Uiso 1 1 calc R . .
C10 C 0.6879(3) 1.1605(3) 0.82414(19) 0.0213(7) Uani 1 1 d . . .
C11 C 0.5667(3) 1.1483(3) 0.8497(2) 0.0255(7) Uani 1 1 d . A .
H11 H 0.5344 1.0956 0.8292 0.033 Uiso 1 1 calc R . .
C12 C 0.4923(3) 1.2149(3) 0.9062(2) 0.0252(7) Uani 1 1 d . . .
H12 H 0.4103 1.2067 0.9225 0.033 Uiso 1 1 calc R A .
C13 C 0.5382(3) 1.2928(3) 0.9384(2) 0.0250(7) Uani 1 1 d . A .
C14 C 0.6603(3) 1.3041(3) 0.9127(2) 0.0298(8) Uani 1 1 d . . .
H14 H 0.6930 1.3562 0.9335 0.039 Uiso 1 1 calc R A .
C15 C 0.7337(3) 1.2388(3) 0.8567(2) 0.0267(8) Uani 1 1 d . A .
H15 H 0.8155 1.2474 0.8404 0.035 Uiso 1 1 calc R . .
C16 C 0.4586(4) 1.3608(3) 1.0014(2) 0.0377(9) Uani 1 1 d . . .
H16A H 0.4041 1.4268 0.9698 0.049 Uiso 1 1 calc R A .
H16B H 0.5137 1.3819 1.0374 0.049 Uiso 1 1 calc R . .
H16C H 0.4072 1.3171 1.0372 0.049 Uiso 1 1 calc R . .
C17 C 0.7999(3) 1.1764(3) 0.65068(19) 0.0217(7) Uani 1 1 d . . .
C18 C 0.7296(3) 1.2865(3) 0.6380(2) 0.0276(8) Uani 1 1 d . A .
H18 H 0.6760 1.3133 0.6827 0.036 Uiso 1 1 calc R . .
C19 C 0.7376(3) 1.3577(3) 0.5597(2) 0.0329(8) Uani 1 1 d . . .
H19 H 0.6892 1.4313 0.5526 0.043 Uiso 1 1 calc R A .
C20 C 0.8171(3) 1.3202(3) 0.4921(2) 0.0315(8) Uani 1 1 d . A .
C21 C 0.8884(3) 1.2112(3) 0.5048(2) 0.0292(8) Uani 1 1 d . . .
H21 H 0.9428 1.1850 0.4603 0.038 Uiso 1 1 calc R A .
C22 C 0.8807(3) 1.1397(3) 0.5825(2) 0.0249(7) Uani 1 1 d . A .
H22 H 0.9299 1.0664 0.5895 0.032 Uiso 1 1 calc R . .
C23 C 0.8224(4) 1.3979(4) 0.4062(2) 0.0495(11) Uani 1 1 d . . .
H23A H 0.7375 1.4283 0.3846 0.064 Uiso 1 1 calc R A .
H23B H 0.8747 1.3569 0.3649 0.064 Uiso 1 1 calc R . .
H23C H 0.8584 1.4577 0.4148 0.064 Uiso 1 1 calc R . .
C24 C 0.8097(3) 0.6037(3) 0.7572(2) 0.0218(7) Uani 1 1 d . . .
C25 C 0.8296(3) 0.5983(3) 0.8450(2) 0.0287(8) Uani 1 1 d . A .
H25 H 0.7903 0.6584 0.8727 0.037 Uiso 1 1 calc R . .
C26 C 0.9083(3) 0.5032(3) 0.8914(2) 0.0304(8) Uani 1 1 d . . .
H26 H 0.9200 0.5008 0.9502 0.040 Uiso 1 1 calc R A .
C27 C 0.9693(3) 0.4124(3) 0.8533(2) 0.0280(8) Uani 1 1 d . A .
C28 C 0.9494(3) 0.4186(3) 0.7650(2) 0.0332(8) Uani 1 1 d . . .
H28 H 0.9902 0.3590 0.7372 0.043 Uiso 1 1 calc R A .
C29 C 0.8697(3) 0.5121(3) 0.7183(2) 0.0304(8) Uani 1 1 d . A .
H29 H 0.8562 0.5136 0.6599 0.039 Uiso 1 1 calc R . .
C30 C 1.0565(4) 0.3107(3) 0.9055(3) 0.0455(10) Uani 1 1 d . . .
H30A H 1.0518 0.2446 0.8843 0.059 Uiso 1 1 calc R A .
H30B H 1.0299 0.3048 0.9658 0.059 Uiso 1 1 calc R . .
H30C H 1.1430 0.3185 0.8996 0.059 Uiso 1 1 calc R . .
C31 C 0.5419(3) 0.6868(3) 0.74851(19) 0.0219(7) Uani 1 1 d . . .
C32 C 0.4330(3) 0.7658(3) 0.7683(2) 0.0317(8) Uani 1 1 d . A .
H32 H 0.4348 0.8406 0.7621 0.041 Uiso 1 1 calc R . .
C33 C 0.3213(3) 0.7332(3) 0.7974(2) 0.0349(9) Uani 1 1 d . . .
H33 H 0.2484 0.7872 0.8088 0.045 Uiso 1 1 calc R A .
C34 C 0.3162(3) 0.6227(3) 0.8096(2) 0.0297(8) Uani 1 1 d . A .
C35 C 0.4248(3) 0.5443(3) 0.7893(2) 0.0306(8) Uani 1 1 d . . .
H35 H 0.4226 0.4695 0.7958 0.040 Uiso 1 1 calc R A .
C36 C 0.5365(3) 0.5751(3) 0.7596(2) 0.0284(8) Uani 1 1 d . A .
H36 H 0.6085 0.5210 0.7470 0.037 Uiso 1 1 calc R . .
C37 C 0.1956(3) 0.5886(4) 0.8447(3) 0.0448(11) Uani 1 1 d . . .
H37A H 0.1241 0.6348 0.8116 0.058 Uiso 1 1 calc R A .
H37B H 0.1821 0.5977 0.9046 0.058 Uiso 1 1 calc R . .
H37C H 0.2039 0.5117 0.8403 0.058 Uiso 1 1 calc R . .
C38 C 0.6915(3) 0.7091(3) 0.59170(19) 0.0229(7) Uani 1 1 d . . .
C39 C 0.5797(3) 0.7112(3) 0.5507(2) 0.0334(9) Uani 1 1 d . A .
H39 H 0.5034 0.7149 0.5829 0.043 Uiso 1 1 calc R . .
C40 C 0.5819(4) 0.7080(4) 0.4628(2) 0.0412(10) Uani 1 1 d . . .
H40 H 0.5060 0.7118 0.4364 0.054 Uiso 1 1 calc R A .
C41 C 0.6936(4) 0.6992(3) 0.4126(2) 0.0313(8) Uani 1 1 d . A .
C42 C 0.8051(3) 0.6966(3) 0.4535(2) 0.0328(8) Uani 1 1 d . . .
H42 H 0.8817 0.6906 0.4215 0.043 Uiso 1 1 calc R A .
C43 C 0.8034(3) 0.7030(3) 0.5410(2) 0.0313(8) Uani 1 1 d . A .
H43 H 0.8786 0.7031 0.5665 0.041 Uiso 1 1 calc R . .
C44 C 0.6929(4) 0.6939(4) 0.3166(2) 0.0422(10) Uani 1 1 d . . .
H44A H 0.6686 0.6274 0.3094 0.055 Uiso 1 1 calc R A .
H44B H 0.7768 0.6924 0.2914 0.055 Uiso 1 1 calc R . .
H44C H 0.6327 0.7585 0.2880 0.055 Uiso 1 1 calc R . .

loop_
_atom_site_aniso_label
_atom_site_aniso_U_11
_atom_site_aniso_U_22
_atom_site_aniso_U_33
_atom_site_aniso_U_23
_atom_site_aniso_U_13
_atom_site_aniso_U_12
Re1 0.02472(7) 0.02062(8) 0.02082(7) -0.00514(5) -0.00049(5) -0.00890(5)
Cl1 0.0574(6) 0.0304(5) 0.0238(4) -0.0077(4) 0.0115(4) -0.0215(5)
Cl21 0.0106(12) 0.0211(11) 0.0329(8) -0.0059(7) -0.0063(9) 0.0001(10)
N11 0.023(4) 0.018(3) 0.040(3) -0.011(2) -0.008(2) 0.000(3)
O11 0.031(3) 0.038(3) 0.051(3) -0.014(2) -0.007(3) -0.005(3)
Cl22 0.0106(12) 0.0211(11) 0.0329(8) -0.0059(7) -0.0063(9) 0.0001(10)
N12 0.023(4) 0.018(3) 0.040(3) -0.011(2) -0.008(2) 0.000(3)
O12 0.031(3) 0.038(3) 0.051(3) -0.014(2) -0.007(3) -0.005(3)
P1 0.0211(4) 0.0192(5) 0.0192(4) -0.0053(3) 0.0007(3) -0.0092(3)
P2 0.0223(4) 0.0191(5) 0.0212(4) -0.0065(3) 0.0021(3) -0.0092(4)
N2 0.0316(16) 0.0264(18) 0.0285(16) -0.0081(13) -0.0056(12) -0.0117(13)
C1 0.030(2) 0.038(2) 0.031(2) -0.0084(17) -0.0061(15) -0.0093(17)
C2 0.053(3) 0.068(3) 0.0245(19) -0.004(2) -0.0057(18) -0.021(2)
C3 0.0216(16) 0.0225(19) 0.0250(16) -0.0101(14) 0.0012(13) -0.0081(14)
C4 0.0288(18) 0.027(2) 0.0253(16) -0.0001(15) -0.0004(14) -0.0140(15)
C5 0.0205(17) 0.032(2) 0.0338(18) -0.0056(16) 0.0013(14) -0.0110(15)
C6 0.0236(17) 0.028(2) 0.0276(17) -0.0110(15) -0.0038(13) -0.0030(15)
C7 0.0316(19) 0.032(2) 0.0246(17) 0.0008(15) -0.0028(14) -0.0086(16)
C8 0.0269(18) 0.033(2) 0.0257(17) -0.0009(15) 0.0025(14) -0.0138(16)
C9 0.033(2) 0.045(3) 0.036(2) -0.0023(19) -0.0084(16) -0.0117(18)
C10 0.0219(16) 0.0200(19) 0.0216(15) -0.0021(13) -0.0012(13) -0.0051(14)
C11 0.0265(18) 0.025(2) 0.0276(17) -0.0063(15) -0.0015(14) -0.0092(15)
C12 0.0235(17) 0.025(2) 0.0274(17) -0.0051(15) 0.0023(13) -0.0073(14)
C13 0.0348(19) 0.0169(18) 0.0215(16) -0.0020(14) 0.0023(14) -0.0049(15)
C14 0.038(2) 0.023(2) 0.0334(19) -0.0099(16) 0.0035(15) -0.0151(16)
C15 0.0282(18) 0.025(2) 0.0318(18) -0.0062(15) 0.0052(14) -0.0165(15)
C16 0.046(2) 0.031(2) 0.037(2) -0.0107(17) 0.0125(17) -0.0089(18)
C17 0.0216(16) 0.0224(19) 0.0241(16) -0.0036(14) -0.0027(13) -0.0105(14)
C18 0.0314(19) 0.026(2) 0.0259(17) -0.0084(15) 0.0013(14) -0.0064(16)
C19 0.040(2) 0.021(2) 0.0354(19) -0.0013(16) -0.0072(16) -0.0042(16)
C20 0.037(2) 0.035(2) 0.0245(17) 0.0020(16) -0.0036(15) -0.0156(17)
C21 0.035(2) 0.033(2) 0.0221(16) -0.0046(15) 0.0026(14) -0.0134(17)
C22 0.0249(17) 0.024(2) 0.0271(17) -0.0045(15) -0.0015(14) -0.0079(15)
C23 0.076(3) 0.037(3) 0.031(2) 0.0081(19) -0.005(2) -0.014(2)
C24 0.0202(16) 0.0212(19) 0.0264(16) -0.0062(14) 0.0013(13) -0.0082(14)
C25 0.0279(18) 0.029(2) 0.0300(18) -0.0095(16) -0.0013(14) -0.0046(16)
C26 0.0320(19) 0.032(2) 0.0285(18) -0.0068(16) -0.0057(15) -0.0073(16)
C27 0.0229(17) 0.021(2) 0.042(2) -0.0047(16) -0.0017(15) -0.0093(15)
C28 0.033(2) 0.027(2) 0.040(2) -0.0132(17) 0.0046(16) -0.0042(16)
C29 0.0301(19) 0.032(2) 0.0309(18) -0.0095(16) 0.0033(15) -0.0085(16)
C30 0.049(3) 0.028(2) 0.057(3) -0.003(2) -0.011(2) -0.0049(19)
C31 0.0245(17) 0.0235(19) 0.0197(15) -0.0029(14) -0.0011(13) -0.0102(14)
C32 0.0297(19) 0.027(2) 0.041(2) -0.0087(17) 0.0020(16) -0.0105(16)
C33 0.0265(19) 0.030(2) 0.047(2) -0.0101(18) 0.0051(16) -0.0052(16)
C34 0.0277(19) 0.038(2) 0.0269(17) -0.0019(16) -0.0006(14) -0.0169(17)
C35 0.032(2) 0.028(2) 0.0342(19) 0.0004(16) -0.0031(15) -0.0159(16)
C36 0.0249(18) 0.024(2) 0.0376(19) -0.0104(16) 0.0022(15) -0.0048(15)
C37 0.032(2) 0.051(3) 0.050(2) 0.008(2) -0.0007(18) -0.020(2)
C38 0.0277(17) 0.0213(19) 0.0228(16) -0.0076(14) 0.0007(13) -0.0093(14)
C39 0.0269(19) 0.045(3) 0.0307(19) -0.0076(17) -0.0003(15) -0.0124(17)
C40 0.039(2) 0.055(3) 0.032(2) -0.0055(19) -0.0103(17) -0.014(2)
C41 0.049(2) 0.021(2) 0.0242(17) -0.0055(15) -0.0039(16) -0.0075(17)
C42 0.041(2) 0.033(2) 0.0271(18) -0.0080(16) 0.0066(16) -0.0132(18)
C43 0.0312(19) 0.038(2) 0.0280(18) -0.0089(16) -0.0008(15) -0.0127(17)
C44 0.064(3) 0.033(2) 0.0284(19) -0.0062(17) -0.0078(18) -0.006(2)

loop_
_atom_type_symbol
_atom_type_description
_atom_type_scat_dispersion_real
_atom_type_scat_dispersion_imag
_atom_type_scat_source
C C 0.0033 0.0016 'International Tables Vol C Tables 4.2.6.8 and 6.1.1.4'
H H 0.0000 0.0000 'International Tables Vol C Tables 4.2.6.8 and 6.1.1.4'
N N 0.0061 0.0033 'International Tables Vol C Tables 4.2.6.8 and 6.1.1.4'
O O 0.0106 0.0060 'International Tables Vol C Tables 4.2.6.8 and 6.1.1.4'
P P 0.1023 0.0942 'International Tables Vol C Tables 4.2.6.8 and 6.1.1.4'
Cl Cl 0.1484 0.1585 'International Tables Vol C Tables 4.2.6.8 and 6.1.1.4'
Re Re -1.0185 7.2310 'International Tables Vol C Tables 4.2.6.8 and 6.1.1.4'

loop_
_geom_angle_atom_site_label_1
_geom_angle_atom_site_label_2
_geom_angle_atom_site_label_3
_geom_angle
_geom_angle_site_symmetry_1
_geom_angle_site_symmetry_3
_geom_angle_publ_flag
N11 Re1 N12 172.7(3) . . ?
N11 Re1 N2 88.3(3) . . ?
N12 Re1 N2 84.6(3) . . ?
N12 Re1 Cl21 170.5(3) . . ?
N2 Re1 Cl21 86.02(10) . . ?
N11 Re1 Cl22 168.2(3) . . ?
N2 Re1 Cl22 80.08(10) . . ?
Cl21 Re1 Cl22 165.99(7) . . ?
N11 Re1 Cl1 96.7(3) . . ?
N12 Re1 Cl1 90.5(2) . . ?
N2 Re1 Cl1 175.03(8) . . ?
Cl21 Re1 Cl1 98.95(6) . . ?
Cl22 Re1 Cl1 94.95(6) . . ?
N11 Re1 P1 88.3(3) . . ?
N12 Re1 P1 90.7(2) . . ?
N2 Re1 P1 92.92(8) . . ?
Cl21 Re1 P1 88.50(6) . . ?
Cl22 Re1 P1 90.43(6) . . ?
Cl1 Re1 P1 87.37(3) . . ?
N11 Re1 P2 86.5(3) . . ?
N12 Re1 P2 94.9(2) . . ?
N2 Re1 P2 90.19(8) . . ?
Cl21 Re1 P2 86.42(6) . . ?
Cl22 Re1 P2 95.33(6) . . ?
Cl1 Re1 P2 90.00(3) . . ?
P1 Re1 P2 173.85(3) . . ?
N11 Cl21 O11 157.4(13) . . ?
O11 Cl21 Re1 164.5(8) . . ?
Cl21 N11 Re1 170.2(12) . . ?
O11 N11 Re1 176.3(8) . . ?
O12 Cl22 N12 145.9(14) . . ?
O12 Cl22 Re1 161.1(11) . . ?
Cl22 N12 Re1 160.3(11) . . ?
O12 N12 Re1 177.1(9) . . ?
C17 P1 C3 103.47(14) . . ?
C17 P1 C10 104.02(15) . . ?
C3 P1 C10 101.98(14) . . ?
C17 P1 Re1 114.14(10) . . ?
C3 P1 Re1 112.53(11) . . ?
C10 P1 Re1 118.90(10) . . ?
C38 P2 C31 102.42(14) . . ?
C38 P2 C24 105.03(15) . . ?
C31 P2 C24 100.58(15) . . ?
C38 P2 Re1 112.50(11) . . ?
C31 P2 Re1 120.84(11) . . ?
C24 P2 Re1 113.59(10) . . ?
C1 N2 Re1 173.2(3) . . ?
N2 C1 C2 178.9(4) . . ?
C1 C2 H2A 109.5 . . ?
C1 C2 H2B 109.5 . . ?
H2A C2 H2B 109.5 . . ?
C1 C2 H2C 109.5 . . ?
H2A C2 H2C 109.5 . . ?
H2B C2 H2C 109.5 . . ?
C4 C3 C8 117.8(3) . . ?
C4 C3 P1 124.0(3) . . ?
C8 C3 P1 118.2(2) . . ?
C3 C4 C5 120.8(3) . . ?
C3 C4 H4 119.6 . . ?
C5 C4 H4 119.6 . . ?
C6 C5 C4 121.4(3) . . ?
C6 C5 H5 119.3 . . ?
C4 C5 H5 119.3 . . ?
C5 C6 C7 117.6(3) . . ?
C5 C6 C9 120.7(3) . . ?
C7 C6 C9 121.7(3) . . ?
C8 C7 C6 121.4(3) . . ?
C8 C7 H7 119.3 . . ?
C6 C7 H7 119.3 . . ?
C7 C8 C3 121.0(3) . . ?
C7 C8 H8 119.5 . . ?
C3 C8 H8 119.5 . . ?
C6 C9 H9A 109.5 . . ?
C6 C9 H9B 109.5 . . ?
H9A C9 H9B 109.5 . . ?
C6 C9 H9C 109.5 . . ?
H9A C9 H9C 109.5 . . ?
H9B C9 H9C 109.5 . . ?
C11 C10 C15 118.5(3) . . ?
C11 C10 P1 121.3(2) . . ?
C15 C10 P1 120.2(2) . . ?
C10 C11 C12 120.1(3) . . ?
C10 C11 H11 120.0 . . ?
C12 C11 H11 120.0 . . ?
C13 C12 C11 121.2(3) . . ?
C13 C12 H12 119.4 . . ?
C11 C12 H12 119.4 . . ?
C12 C13 C14 118.3(3) . . ?
C12 C13 C16 120.4(3) . . ?
C14 C13 C16 121.3(3) . . ?
C15 C14 C13 120.6(3) . . ?
C15 C14 H14 119.7 . . ?
C13 C14 H14 119.7 . . ?
C14 C15 C10 121.3(3) . . ?
C14 C15 H15 119.3 . . ?
C10 C15 H15 119.3 . . ?
C13 C16 H16A 109.5 . . ?
C13 C16 H16B 109.5 . . ?
H16A C16 H16B 109.5 . . ?
C13 C16 H16C 109.5 . . ?
H16A C16 H16C 109.5 . . ?
H16B C16 H16C 109.5 . . ?
C18 C17 C22 117.7(3) . . ?
C18 C17 P1 123.8(2) . . ?
C22 C17 P1 118.4(3) . . ?
C17 C18 C19 121.1(3) . . ?
C17 C18 H18 119.4 . . ?
C19 C18 H18 119.4 . . ?
C20 C19 C18 120.8(3) . . ?
C20 C19 H19 119.6 . . ?
C18 C19 H19 119.6 . . ?
C21 C20 C19 118.3(3) . . ?
C21 C20 C23 121.5(3) . . ?
C19 C20 C23 120.2(4) . . ?
C20 C21 C22 121.3(3) . . ?
C20 C21 H21 119.4 . . ?
C22 C21 H21 119.4 . . ?
C21 C22 C17 120.8(3) . . ?
C21 C22 H22 119.6 . . ?
C17 C22 H22 119.6 . . ?
C20 C23 H23A 109.5 . . ?
C20 C23 H23B 109.5 . . ?
H23A C23 H23B 109.5 . . ?
C20 C23 H23C 109.5 . . ?
H23A C23 H23C 109.5 . . ?
H23B C23 H23C 109.5 . . ?
C29 C24 C25 118.2(3) . . ?
C29 C24 P2 125.0(3) . . ?
C25 C24 P2 116.3(3) . . ?
C26 C25 C24 120.0(3) . . ?
C26 C25 H25 120.0 . . ?
C24 C25 H25 120.0 . . ?
C27 C26 C25 122.2(3) . . ?
C27 C26 H26 118.9 . . ?
C25 C26 H26 118.9 . . ?
C26 C27 C28 117.5(3) . . ?
C26 C27 C30 120.8(3) . . ?
C28 C27 C30 121.8(3) . . ?
C29 C28 C27 121.0(3) . . ?
C29 C28 H28 119.5 . . ?
C27 C28 H28 119.5 . . ?
C28 C29 C24 121.1(3) . . ?
C28 C29 H29 119.4 . . ?
C24 C29 H29 119.4 . . ?
C27 C30 H30A 109.5 . . ?
C27 C30 H30B 109.5 . . ?
H30A C30 H30B 109.5 . . ?
C27 C30 H30C 109.5 . . ?
H30A C30 H30C 109.5 . . ?
H30B C30 H30C 109.5 . . ?
C32 C31 C36 118.5(3) . . ?
C32 C31 P2 122.1(3) . . ?
C36 C31 P2 119.4(3) . . ?
C31 C32 C33 120.2(3) . . ?
C31 C32 H32 119.9 . . ?
C33 C32 H32 119.9 . . ?
C34 C33 C32 121.5(3) . . ?
C34 C33 H33 119.3 . . ?
C32 C33 H33 119.3 . . ?
C33 C34 C35 118.1(3) . . ?
C33 C34 C37 120.5(4) . . ?
C35 C34 C37 121.3(3) . . ?
C36 C35 C34 121.2(3) . . ?
C36 C35 H35 119.4 . . ?
C34 C35 H35 119.4 . . ?
C35 C36 C31 120.5(3) . . ?
C35 C36 H36 119.8 . . ?
C31 C36 H36 119.8 . . ?
C34 C37 H37A 109.5 . . ?
C34 C37 H37B 109.5 . . ?
H37A C37 H37B 109.5 . . ?
C34 C37 H37C 109.5 . . ?
H37A C37 H37C 109.5 . . ?
H37B C37 H37C 109.5 . . ?
C43 C38 C39 117.8(3) . . ?
C43 C38 P2 120.6(2) . . ?
C39 C38 P2 121.5(2) . . ?
C40 C39 C38 120.3(3) . . ?
C40 C39 H39 119.8 . . ?
C38 C39 H39 119.8 . . ?
C39 C40 C41 122.1(3) . . ?
C39 C40 H40 119.0 . . ?
C41 C40 H40 119.0 . . ?
C40 C41 C42 117.6(3) . . ?
C40 C41 C44 120.6(3) . . ?
C42 C41 C44 121.8(3) . . ?
C43 C42 C41 120.9(3) . . ?
C43 C42 H42 119.6 . . ?
C41 C42 H42 119.6 . . ?
C42 C43 C38 121.3(3) . . ?
C42 C43 H43 119.3 . . ?
C38 C43 H43 119.3 . . ?
C41 C44 H44A 109.5 . . ?
C41 C44 H44B 109.5 . . ?
H44A C44 H44B 109.5 . . ?
C41 C44 H44C 109.5 . . ?
H44A C44 H44C 109.5 . . ?
H44B C44 H44C 109.5 . . ?

loop_
_geom_bond_atom_site_label_1
_geom_bond_atom_site_label_2
_geom_bond_distance
_geom_bond_site_symmetry_2
_geom_bond_publ_flag
Re1 N11 1.826(7) . ?
Re1 N12 1.862(7) . ?
Re1 N2 2.075(3) . ?
Re1 Cl21 2.360(2) . ?
Re1 Cl22 2.396(2) . ?
Re1 Cl1 2.4137(8) . ?
Re1 P1 2.4636(8) . ?
Re1 P2 2.4771(9) . ?
N11 O11 1.103(8) . ?
N12 O12 1.055(9) . ?
P1 C17 1.825(3) . ?
P1 C3 1.835(3) . ?
P1 C10 1.836(3) . ?
P2 C38 1.826(3) . ?
P2 C31 1.832(3) . ?
P2 C24 1.835(3) . ?
N2 C1 1.123(4) . ?
C1 C2 1.448(5) . ?
C2 H2A 0.9600 . ?
C2 H2B 0.9600 . ?
C2 H2C 0.9600 . ?
C3 C4 1.382(4) . ?
C3 C8 1.395(5) . ?
C4 C5 1.397(4) . ?
C4 H4 0.9300 . ?
C5 C6 1.375(5) . ?
C5 H5 0.9300 . ?
C6 C7 1.392(5) . ?
C6 C9 1.505(4) . ?
C7 C8 1.376(4) . ?
C7 H7 0.9300 . ?
C8 H8 0.9300 . ?
C9 H9A 0.9600 . ?
C9 H9B 0.9600 . ?
C9 H9C 0.9600 . ?
C10 C11 1.381(4) . ?
C10 C15 1.387(4) . ?
C11 C12 1.398(4) . ?
C11 H11 0.9300 . ?
C12 C13 1.380(4) . ?
C12 H12 0.9300 . ?
C13 C14 1.386(4) . ?
C13 C16 1.499(4) . ?
C14 C15 1.378(5) . ?
C14 H14 0.9300 . ?
C15 H15 0.9300 . ?
C16 H16A 0.9600 . ?
C16 H16B 0.9600 . ?
C16 H16C 0.9600 . ?
C17 C18 1.383(5) . ?
C17 C22 1.397(4) . ?
C18 C19 1.390(5) . ?
C18 H18 0.9300 . ?
C19 C20 1.387(5) . ?
C19 H19 0.9300 . ?
C20 C21 1.375(5) . ?
C20 C23 1.516(5) . ?
C21 C22 1.384(5) . ?
C21 H21 0.9300 . ?
C22 H22 0.9300 . ?
C23 H23A 0.9600 . ?
C23 H23B 0.9600 . ?
C23 H23C 0.9600 . ?
C24 C29 1.388(5) . ?
C24 C25 1.391(4) . ?
C25 C26 1.390(5) . ?
C25 H25 0.9300 . ?
C26 C27 1.377(5) . ?
C26 H26 0.9300 . ?
C27 C28 1.396(5) . ?
C27 C30 1.518(5) . ?
C28 C29 1.385(5) . ?
C28 H28 0.9300 . ?
C29 H29 0.9300 . ?
C30 H30A 0.9600 . ?
C30 H30B 0.9600 . ?
C30 H30C 0.9600 . ?
C31 C32 1.390(5) . ?
C31 C36 1.393(5) . ?
C32 C33 1.391(5) . ?
C32 H32 0.9300 . ?
C33 C34 1.378(5) . ?
C33 H33 0.9300 . ?
C34 C35 1.387(5) . ?
C34 C37 1.509(4) . ?
C35 C36 1.383(4) . ?
C35 H35 0.9300 . ?
C36 H36 0.9300 . ?
C37 H37A 0.9600 . ?
C37 H37B 0.9600 . ?
C37 H37C 0.9600 . ?
C38 C43 1.392(4) . ?
C38 C39 1.398(4) . ?
C39 C40 1.380(5) . ?
C39 H39 0.9300 . ?
C40 C41 1.384(5) . ?
C40 H40 0.9300 . ?
C41 C42 1.393(5) . ?
C41 C44 1.515(4) . ?
C42 C43 1.383(4) . ?
C42 H42 0.9300 . ?
C43 H43 0.9300 . ?
C44 H44A 0.9600 . ?
C44 H44B 0.9600 . ?
C44 H44C 0.9600 . ?
